data_1547142
loop_
_publ_author_name
'Su, Yuanting'
'Li, Yongxin'
'Ganguly, Rakesh'
'Kinjo, Rei'

_publ_section_title
;
 Crystalline Boron-linked Tetraaminoethylene Radical Cations
;
_journal_name_full 'Chem. Sci.'
_journal_paper_doi 10.1039/C7SC03528D
_journal_year 2017
_chemical_formula_sum 'C44 H49 B N4'
_chemical_formula_weight 644.68
_space_group_crystal_system monoclinic
_space_group_IT_number 9
_space_group_name_Hall 'C -2yc'
_space_group_name_H-M_alt 'C 1 c 1'
_symmetry_space_group_name_Hall 'C -2yc'
_symmetry_space_group_name_H-M 'C 1 c 1'
_atom_sites_solution_hydrogens geom
_audit_update_record
;
2017-05-08 deposited with the CCDC.
2017-09-12 downloaded from the CCDC.
;
_cell_angle_alpha 90
_cell_angle_beta 108.564(4)
_cell_angle_gamma 90
_cell_formula_units_Z 4
_cell_length_a 21.931(3)
_cell_length_b 12.2382(17)
_cell_length_c 14.940(2)
_cell_measurement_reflns_used 4182
_cell_measurement_temperature 103.(2)
_cell_measurement_theta_max 29.7811
_cell_measurement_theta_min 2.5875
_cell_volume 3801.2(9)
_computing_cell_refinement 'SAINT V8.35A (Bruker AXS Inc., 2015)'
_computing_data_collection 'APEX3 (Bruker AXS Inc., 2015)'
_computing_data_reduction 'SAINT V8.35A (Bruker AXS Inc., 2015)'
_computing_molecular_graphics 'XP (Bruker AXS Inc., 2015)'
_computing_publication_material 'APEX3 (Bruker AXS Inc., 2015)'
_computing_structure_refinement 'SHELXL-2014/7 (Sheldrick, 2014)'
_computing_structure_solution 'XT, VERSION 2014/4'
_diffrn_ambient_temperature 103.(2)
_diffrn_detector_area_resol_mean 8.3333
_diffrn_measured_fraction_theta_full 0.993
_diffrn_measured_fraction_theta_max 0.993
_diffrn_measurement_device_type 'CCD area detector'
_diffrn_measurement_method 'phi and omega scans'
_diffrn_radiation_monochromator graphite
_diffrn_radiation_type MoK\a
_diffrn_radiation_wavelength 0.71073
_diffrn_reflns_av_R_equivalents 0.0571
_diffrn_reflns_av_unetI/netI 0.0936
_diffrn_reflns_limit_h_max 32
_diffrn_reflns_limit_h_min -32
_diffrn_reflns_limit_k_max 17
_diffrn_reflns_limit_k_min -17
_diffrn_reflns_limit_l_max 21
_diffrn_reflns_limit_l_min -22
_diffrn_reflns_number 30037
_diffrn_reflns_theta_full 31.58
_diffrn_reflns_theta_max 31.58
_diffrn_reflns_theta_min 1.93
_diffrn_source 'fine-focus sealed tube'
_diffrn_source_type 'Bruker KappaCCD'
_exptl_absorpt_coefficient_mu 0.065
_exptl_absorpt_correction_T_max 0.98
_exptl_absorpt_correction_T_min 0.84
_exptl_absorpt_correction_type multi-scan
_exptl_absorpt_process_details
;
SADABS-2014/5 - Bruker AXS area detector scaling and absorption correction
;
_exptl_crystal_colour orange
_exptl_crystal_density_diffrn 1.127
_exptl_crystal_density_method 'not measured'
_exptl_crystal_description block
_exptl_crystal_F_000 1384
_exptl_crystal_size_max 0.400
_exptl_crystal_size_mid 0.390
_exptl_crystal_size_min 0.240
_refine_diff_density_max 0.277
_refine_diff_density_min -0.302
_refine_ls_extinction_method none
_refine_ls_goodness_of_fit_ref 1.009
_refine_ls_hydrogen_treatment constr
_refine_ls_matrix_type full
_refine_ls_number_parameters 454
_refine_ls_number_reflns 11929
_refine_ls_number_restraints 2
_refine_ls_restrained_S_all 1.009
_refine_ls_R_factor_all 0.1009
_refine_ls_R_factor_gt 0.0601
_refine_ls_shift/su_max 0.000
_refine_ls_shift/su_mean 0.000
_refine_ls_structure_factor_coef Fsqd
_refine_ls_weighting_details 'w=1/[\s^2^(Fo^2^)+(0.0549P)^2^] where P=(Fo^2^+2Fc^2^)/3'
_refine_ls_weighting_scheme calc
_refine_ls_wR_factor_gt 0.1148
_refine_ls_wR_factor_ref 0.1323
_reflns_number_gt 8183
_reflns_number_total 11929
_reflns_threshold_expression 'I > 2\s(I)'
_cod_data_source_file c7sc03528d2.cif
_cod_data_source_block rei406s
_cod_depositor_comments
;
The following automatic conversions were performed:

'_exptl_absorpt_correction_type' value 'Multi-Scan' changed to
'multi-scan' according to
/home/data/users/saulius/crontab/automatic-downloads/rss-feeds/RSC/lib/dictionaries/cif_core.dic
dictionary named 'cif_core.dic' version 2.4.2 from 2011-04-26.

Automatic conversion script
Id: cif_fix_values 4973 2017-02-22 13:04:09Z antanas 
;
_cod_database_code 1547142

loop_
_space_group_symop_operation_xyz
'x, y, z'
'x, -y, z+1/2'
'x+1/2, y+1/2, z'
'x+1/2, -y+1/2, z+1/2'

loop_
_atom_site_type_symbol
_atom_site_label
_atom_site_fract_x
_atom_site_fract_y
_atom_site_fract_z
_atom_site_U_iso_or_equiv
_atom_site_adp_type
_atom_site_calc_flag
_atom_site_refinement_flags_adp
_atom_site_refinement_flags_posn
_atom_site_occupancy
B B1 0.49162(14) 0.6247(3) 0.5946(2) 0.0175(6) Uani d . . 1
C C1 0.52799(12) 0.5480(2) 0.67758(19) 0.0193(6) Uani d . . 1
C C2 0.53042(13) 0.4355(2) 0.6627(2) 0.0227(6) Uani d . . 1
H H2 0.5061 0.4057 0.6033 0.027 Uiso calc U R 1
C C3 0.56778(14) 0.3660(3) 0.7329(2) 0.0274(7) Uani d . . 1
H H3 0.5698 0.2902 0.7208 0.033 Uiso calc U R 1
C C4 0.60192(13) 0.4085(3) 0.8205(2) 0.0275(7) Uani d . . 1
H H4 0.6276 0.3618 0.8685 0.033 Uiso calc U R 1
C C5 0.59866(13) 0.5192(3) 0.8379(2) 0.0255(6) Uani d . . 1
H H5 0.621 0.5477 0.8987 0.031 Uiso calc U R 1
C C6 0.56282(12) 0.5887(2) 0.76688(19) 0.0211(6) Uani d . . 1
H H6 0.562 0.6648 0.7791 0.025 Uiso calc U R 1
C C7 0.39425(12) 0.5045(2) 0.49982(19) 0.0183(5) Uani d . . 1
C C8 0.40006(12) 0.4262(2) 0.43489(19) 0.0202(6) Uani d . . 1
C C9 0.44983(14) 0.4380(3) 0.3855(2) 0.0269(6) Uani d . . 1
H H9A 0.4379 0.4987 0.3404 0.04 Uiso calc U R 1
H H9B 0.452 0.3702 0.3517 0.04 Uiso calc U R 1
H H9C 0.4919 0.4528 0.4322 0.04 Uiso calc U R 1
C C10 0.35860(12) 0.3373(2) 0.4171(2) 0.0238(6) Uani d . . 1
H H10 0.3619 0.2836 0.3729 0.029 Uiso calc U R 1
C C11 0.31230(12) 0.3242(2) 0.4620(2) 0.0242(6) Uani d . . 1
C C12 0.26632(15) 0.2275(3) 0.4386(3) 0.0388(9) Uani d . . 1
H H12A 0.2584 0.2023 0.4962 0.058 Uiso calc U R 1
H H12B 0.2854 0.1681 0.4125 0.058 Uiso calc U R 1
H H12C 0.2256 0.2499 0.3922 0.058 Uiso calc U R 1
C C13 0.30862(13) 0.4031(3) 0.5267(2) 0.0257(6) Uani d . . 1
H H13 0.2776 0.3948 0.5584 0.031 Uiso calc U R 1
C C14 0.34886(13) 0.4941(2) 0.5467(2) 0.0211(6) Uani d . . 1
C C15 0.34271(16) 0.5801(3) 0.6161(2) 0.0324(7) Uani d . . 1
H H15A 0.3816 0.5801 0.6714 0.049 Uiso calc U R 1
H H15B 0.3052 0.5639 0.6361 0.049 Uiso calc U R 1
H H15C 0.3373 0.6521 0.5859 0.049 Uiso calc U R 1
C C16 0.56817(12) 0.7921(2) 0.63576(17) 0.0155(5) Uani d . . 1
C C17 0.62853(12) 0.7550(2) 0.63488(18) 0.0175(5) Uani d . . 1
C C18 0.63690(13) 0.6493(2) 0.5874(2) 0.0219(6) Uani d . . 1
H H18A 0.6431 0.5889 0.6325 0.033 Uiso calc U R 1
H H18B 0.6746 0.6551 0.5658 0.033 Uiso calc U R 1
H H18C 0.5985 0.6356 0.5331 0.033 Uiso calc U R 1
C C19 0.68274(13) 0.8161(2) 0.6835(2) 0.0220(6) Uani d . . 1
H H19 0.724 0.7924 0.6835 0.026 Uiso calc U R 1
C C20 0.67763(13) 0.9108(2) 0.73198(19) 0.0232(6) Uani d . . 1
C C21 0.73629(15) 0.9806(3) 0.7795(2) 0.0341(8) Uani d . . 1
H H21A 0.7341 1.0484 0.7436 0.051 Uiso calc U R 1
H H21B 0.7753 0.9403 0.7815 0.051 Uiso calc U R 1
H H21C 0.7373 0.9981 0.844 0.051 Uiso calc U R 1
C C22 0.61781(14) 0.9411(2) 0.73630(19) 0.0232(6) Uani d . . 1
H H22 0.6145 1.004 0.7717 0.028 Uiso calc U R 1
C C23 0.56209(13) 0.8819(2) 0.68999(18) 0.0198(6) Uani d . . 1
C C24 0.49900(14) 0.9142(3) 0.7036(2) 0.0293(7) Uani d . . 1
H H24A 0.5006 0.8977 0.7685 0.044 Uiso calc U R 1
H H24B 0.4638 0.8731 0.6594 0.044 Uiso calc U R 1
H H24C 0.4918 0.9926 0.6918 0.044 Uiso calc U R 1
C C25 0.50860(12) 0.9557(2) 0.47317(18) 0.0170(5) Uani d . . 1
C C26 0.56984(13) 0.9540(2) 0.46178(18) 0.0193(6) Uani d . . 1
C C27 0.59212(14) 0.8549(2) 0.4213(2) 0.0239(6) Uani d . . 1
H H27A 0.579 0.7887 0.4473 0.036 Uiso calc U R 1
H H27B 0.6391 0.8564 0.4378 0.036 Uiso calc U R 1
H H27C 0.5728 0.855 0.3525 0.036 Uiso calc U R 1
C C28 0.60759(14) 1.0479(2) 0.4824(2) 0.0237(6) Uani d . . 1
H H28 0.6494 1.0463 0.4765 0.028 Uiso calc U R 1
C C29 0.58574(14) 1.1439(2) 0.5114(2) 0.0263(7) Uani d . . 1
C C30 0.62892(18) 1.2434(3) 0.5368(3) 0.0464(10) Uani d . . 1
H H30A 0.6572 1.2371 0.6022 0.07 Uiso calc U R 1
H H30B 0.6025 1.3093 0.5301 0.07 Uiso calc U R 1
H H30C 0.655 1.2481 0.4945 0.07 Uiso calc U R 1
C C31 0.52298(14) 1.1460(2) 0.5153(2) 0.0260(6) Uani d . . 1
H H31 0.5067 1.212 0.5324 0.031 Uiso calc U R 1
C C32 0.48343(13) 1.0541(2) 0.49500(19) 0.0202(6) Uani d . . 1
C C33 0.41399(13) 1.0602(3) 0.4908(2) 0.0272(7) Uani d . . 1
H H33A 0.4054 1.1318 0.5136 0.041 Uiso calc U R 1
H H33B 0.4051 1.0028 0.5307 0.041 Uiso calc U R 1
H H33C 0.3863 1.05 0.4255 0.041 Uiso calc U R 1
C C34 0.46848(11) 0.7774(2) 0.49546(17) 0.0150(5) Uani d . . 1
C C35 0.41777(12) 0.6902(2) 0.45725(19) 0.0164(5) Uani d . . 1
C C36 0.34426(12) 0.7866(2) 0.33071(19) 0.0183(5) Uani d . . 1
C C37 0.29587(13) 0.8474(2) 0.34953(19) 0.0228(6) Uani d . . 1
C C38 0.27182(16) 0.8152(3) 0.4294(2) 0.0385(9) Uani d . . 1
H H38A 0.2345 0.8603 0.4278 0.058 Uiso calc U R 1
H H38B 0.306 0.8263 0.4896 0.058 Uiso calc U R 1
H H38C 0.2592 0.738 0.4229 0.058 Uiso calc U R 1
C C39 0.27056(14) 0.9381(2) 0.2938(2) 0.0279(7) Uani d . . 1
H H39 0.2383 0.9804 0.3074 0.034 Uiso calc U R 1
C C40 0.29133(15) 0.9679(3) 0.2193(2) 0.0328(8) Uani d . . 1
C C41 0.26359(19) 1.0679(3) 0.1604(3) 0.0513(11) Uani d . . 1
H H41A 0.2286 1.098 0.1806 0.077 Uiso calc U R 1
H H41B 0.2469 1.0473 0.0936 0.077 Uiso calc U R 1
H H41C 0.2974 1.1231 0.169 0.077 Uiso calc U R 1
C C42 0.33762(15) 0.9033(3) 0.1995(2) 0.0335(8) Uani d . . 1
H H42 0.3514 0.9222 0.1474 0.04 Uiso calc U R 1
C C43 0.36466(13) 0.8115(2) 0.25362(19) 0.0233(6) Uani d . . 1
C C44 0.41570(14) 0.7445(3) 0.2324(2) 0.0338(8) Uani d . . 1
H H44A 0.4565 0.7532 0.2835 0.051 Uiso calc U R 1
H H44B 0.4208 0.7691 0.1728 0.051 Uiso calc U R 1
H H44C 0.4031 0.6673 0.227 0.051 Uiso calc U R 1
N N1 0.43570(10) 0.59922(18) 0.51641(15) 0.0181(5) Uani d . . 1
N N2 0.51078(10) 0.73499(18) 0.58035(15) 0.0172(5) Uani d . . 1
N N3 0.46612(10) 0.86526(18) 0.44957(15) 0.0181(5) Uani d . . 1
N N4 0.36678(10) 0.69168(19) 0.38657(15) 0.0186(5) Uani d . . 1

loop_
_atom_site_aniso_label
_atom_site_aniso_U_11
_atom_site_aniso_U_22
_atom_site_aniso_U_33
_atom_site_aniso_U_12
_atom_site_aniso_U_13
_atom_site_aniso_U_23
B1 0.0181(14) 0.0159(15) 0.0179(15) 0.0032(11) 0.0050(11) 0.0025(11)
C1 0.0135(12) 0.0223(15) 0.0217(14) -0.0006(10) 0.0049(10) 0.0055(11)
C2 0.0212(13) 0.0224(16) 0.0215(15) -0.0009(11) 0.0024(11) 0.0068(11)
C3 0.0282(15) 0.0211(16) 0.0322(17) 0.0050(12) 0.0088(13) 0.0099(13)
C4 0.0188(14) 0.0357(19) 0.0255(16) 0.0047(12) 0.0038(11) 0.0166(13)
C5 0.0203(14) 0.0362(19) 0.0184(14) -0.0011(12) 0.0039(11) 0.0075(12)
C6 0.0206(13) 0.0229(15) 0.0198(14) -0.0003(11) 0.0065(11) 0.0043(11)
C7 0.0154(12) 0.0148(14) 0.0210(14) -0.0022(10) 0.0006(10) 0.0057(10)
C8 0.0161(12) 0.0175(14) 0.0247(15) -0.0007(10) 0.0032(10) 0.0025(11)
C9 0.0275(15) 0.0232(16) 0.0329(17) -0.0007(12) 0.0134(13) 0.0010(13)
C10 0.0177(13) 0.0152(14) 0.0335(17) 0.0026(10) 0.0009(11) -0.0009(12)
C11 0.0140(12) 0.0167(14) 0.0364(17) -0.0026(10) 0.0003(11) 0.0077(12)
C12 0.0216(15) 0.0237(18) 0.067(3) -0.0072(13) 0.0086(15) 0.0033(16)
C13 0.0178(13) 0.0292(17) 0.0301(16) -0.0001(11) 0.0076(12) 0.0116(13)
C14 0.0216(13) 0.0198(15) 0.0212(14) 0.0011(11) 0.0059(11) 0.0069(11)
C15 0.0407(18) 0.0351(19) 0.0250(16) -0.0011(15) 0.0156(14) -0.0002(14)
C16 0.0166(12) 0.0166(14) 0.0114(12) -0.0035(10) 0.0017(9) 0.0006(9)
C17 0.0186(12) 0.0188(14) 0.0121(12) -0.0011(10) 0.0008(9) 0.0028(10)
C18 0.0223(14) 0.0207(15) 0.0235(15) 0.0022(11) 0.0085(11) 0.0009(11)
C19 0.0165(12) 0.0253(16) 0.0218(15) -0.0003(11) 0.0027(10) 0.0049(12)
C20 0.0230(14) 0.0226(15) 0.0169(14) -0.0061(11) -0.0036(11) 0.0024(11)
C21 0.0269(16) 0.0340(19) 0.0308(18) -0.0110(14) -0.0056(12) -0.0005(14)
C22 0.0314(15) 0.0171(15) 0.0174(14) -0.0030(11) 0.0028(11) -0.0033(11)
C23 0.0216(13) 0.0215(15) 0.0146(13) -0.0004(11) 0.0033(10) 0.0001(10)
C24 0.0298(16) 0.0303(18) 0.0291(17) 0.0037(13) 0.0111(13) -0.0037(13)
C25 0.0205(12) 0.0151(13) 0.0133(12) -0.0014(10) 0.0025(10) 0.0015(10)
C26 0.0221(13) 0.0183(14) 0.0152(13) 0.0007(10) 0.0026(10) 0.0012(10)
C27 0.0259(14) 0.0227(16) 0.0255(15) 0.0013(12) 0.0117(12) -0.0005(12)
C28 0.0233(14) 0.0243(16) 0.0247(15) -0.0046(11) 0.0095(11) 0.0010(12)
C29 0.0279(15) 0.0191(16) 0.0333(17) -0.0078(12) 0.0115(13) -0.0029(12)
C30 0.043(2) 0.027(2) 0.073(3) -0.0186(16) 0.0253(19) -0.0148(18)
C31 0.0312(16) 0.0143(15) 0.0333(17) -0.0008(11) 0.0114(13) -0.0022(12)
C32 0.0216(13) 0.0164(14) 0.0221(14) -0.0002(10) 0.0062(11) 0.0029(11)
C33 0.0229(14) 0.0213(16) 0.0381(18) 0.0021(12) 0.0108(12) 0.0015(13)
C34 0.0131(11) 0.0174(13) 0.0129(12) 0.0007(9) 0.0019(9) -0.0002(10)
C35 0.0161(12) 0.0141(13) 0.0183(13) 0.0008(10) 0.0045(10) -0.0001(10)
C36 0.0152(12) 0.0188(14) 0.0161(13) -0.0016(10) -0.0018(9) 0.0018(10)
C37 0.0198(13) 0.0257(16) 0.0195(14) 0.0002(11) 0.0013(10) 0.0014(11)
C38 0.0321(18) 0.056(2) 0.0311(18) 0.0129(16) 0.0155(14) 0.0101(16)
C39 0.0220(14) 0.0255(17) 0.0305(17) 0.0059(12) 0.0001(12) 0.0018(13)
C40 0.0282(16) 0.0276(18) 0.0346(18) 0.0003(13) -0.0011(13) 0.0144(14)
C41 0.046(2) 0.045(2) 0.055(3) 0.0082(18) 0.0045(18) 0.033(2)
C42 0.0283(16) 0.046(2) 0.0237(16) -0.0019(14) 0.0045(13) 0.0154(14)
C43 0.0196(13) 0.0293(17) 0.0173(14) -0.0025(12) 0.0007(10) 0.0042(11)
C44 0.0272(16) 0.052(2) 0.0233(16) 0.0045(15) 0.0095(13) 0.0012(15)
N1 0.0176(11) 0.0119(11) 0.0204(12) -0.0018(8) 0.0000(9) 0.0030(9)
N2 0.0167(10) 0.0174(12) 0.0139(11) -0.0009(8) -0.0002(8) 0.0006(9)
N3 0.0184(11) 0.0161(12) 0.0186(12) -0.0004(9) 0.0043(9) -0.0003(9)
N4 0.0167(10) 0.0173(12) 0.0196(12) -0.0012(9) 0.0027(9) 0.0022(9)

loop_
_atom_type_symbol
_atom_type_description
_atom_type_scat_dispersion_real
_atom_type_scat_dispersion_imag
_atom_type_scat_source
C C 0.0033 0.0016 'International Tables Vol C Tables 4.2.6.8 and 6.1.1.4'
H H 0.0000 0.0000 'International Tables Vol C Tables 4.2.6.8 and 6.1.1.4'
B B 0.0013 0.0007 'International Tables Vol C Tables 4.2.6.8 and 6.1.1.4'
N N 0.0061 0.0033 'International Tables Vol C Tables 4.2.6.8 and 6.1.1.4'

loop_
_geom_angle_atom_site_label_1
_geom_angle_atom_site_label_2
_geom_angle_atom_site_label_3
_geom_angle
N1 B1 N2 107.2(2)
N1 B1 C1 127.3(3)
N2 B1 C1 125.4(2)
C2 C1 C6 117.7(3)
C2 C1 B1 120.2(3)
C6 C1 B1 121.9(3)
C3 C2 C1 121.5(3)
C4 C3 C2 119.5(3)
C3 C4 C5 120.0(3)
C4 C5 C6 120.3(3)
C5 C6 C1 120.8(3)
C14 C7 C8 121.6(2)
C14 C7 N1 119.9(3)
C8 C7 N1 118.5(2)
C10 C8 C7 118.1(3)
C10 C8 C9 120.9(3)
C7 C8 C9 121.0(2)
C8 C10 C11 122.1(3)
C13 C11 C10 117.9(3)
C13 C11 C12 121.3(3)
C10 C11 C12 120.7(3)
C11 C13 C14 122.2(3)
C13 C14 C7 118.1(3)
C13 C14 C15 121.0(3)
C7 C14 C15 121.0(3)
C23 C16 C17 121.6(2)
C23 C16 N2 119.1(2)
C17 C16 N2 119.3(2)
C19 C17 C16 118.1(2)
C19 C17 C18 119.4(2)
C16 C17 C18 122.4(2)
C20 C19 C17 121.4(3)
C22 C20 C19 118.8(2)
C22 C20 C21 120.1(3)
C19 C20 C21 121.0(3)
C20 C22 C23 122.0(3)
C16 C23 C22 117.7(2)
C16 C23 C24 122.9(3)
C22 C23 C24 119.3(3)
C32 C25 C26 120.1(2)
C32 C25 N3 116.8(2)
C26 C25 N3 122.4(2)
C28 C26 C25 119.0(3)
C28 C26 C27 120.5(3)
C25 C26 C27 120.3(2)
C29 C28 C26 121.8(3)
C28 C29 C31 118.1(3)
C28 C29 C30 120.5(3)
C31 C29 C30 121.4(3)
C32 C31 C29 122.0(3)
C31 C32 C25 118.6(3)
C31 C32 C33 121.3(3)
C25 C32 C33 120.0(3)
N3 C34 N2 134.5(2)
N3 C34 C35 119.7(2)
N2 C34 C35 105.8(2)
N4 C35 N1 122.2(2)
N4 C35 C34 130.4(2)
N1 C35 C34 107.3(2)
C43 C36 C37 120.9(2)
C43 C36 N4 121.3(2)
C37 C36 N4 117.4(2)
C39 C37 C36 119.2(3)
C39 C37 C38 120.7(3)
C36 C37 C38 120.1(3)
C40 C39 C37 121.5(3)
C39 C40 C42 118.2(3)
C39 C40 C41 120.4(3)
C42 C40 C41 121.4(3)
C40 C42 C43 122.5(3)
C36 C43 C42 117.6(3)
C36 C43 C44 120.8(3)
C42 C43 C44 121.6(3)
C35 N1 B1 109.7(2)
C35 N1 C7 119.7(2)
B1 N1 C7 130.0(2)
C34 N2 C16 122.7(2)
C34 N2 B1 109.7(2)
C16 N2 B1 127.3(2)
C34 N3 C25 128.1(2)
C35 N4 C36 123.2(2)

loop_
_geom_bond_atom_site_label_1
_geom_bond_atom_site_label_2
_geom_bond_distance
B1 N1 1.433(4)
B1 N2 1.449(4)
B1 C1 1.558(4)
C1 C2 1.397(4)
C1 C6 1.401(4)
C2 C3 1.396(4)
C3 C4 1.384(4)
C4 C5 1.385(5)
C5 C6 1.392(4)
C7 C14 1.393(4)
C7 C8 1.398(4)
C7 N1 1.445(3)
C8 C10 1.389(4)
C8 C9 1.507(4)
C10 C11 1.393(4)
C11 C13 1.387(4)
C11 C12 1.521(4)
C13 C14 1.393(4)
C14 C15 1.514(4)
C16 C23 1.396(4)
C16 C17 1.404(4)
C16 N2 1.447(3)
C17 C19 1.396(4)
C17 C18 1.514(4)
C19 C20 1.390(4)
C20 C22 1.384(4)
C20 C21 1.518(4)
C22 C23 1.400(4)
C23 C24 1.514(4)
C25 C32 1.405(4)
C25 C26 1.407(4)
C25 N3 1.417(3)
C26 C28 1.392(4)
C26 C27 1.505(4)
C28 C29 1.389(4)
C29 C31 1.396(4)
C29 C30 1.514(4)
C31 C32 1.394(4)
C32 C33 1.506(4)
C34 N3 1.267(3)
C34 N2 1.411(3)
C34 C35 1.516(4)
C35 N4 1.270(3)
C35 N1 1.398(3)
C36 C43 1.396(4)
C36 C37 1.396(4)
C36 N4 1.424(4)
C37 C39 1.393(4)
C37 C38 1.503(4)
C39 C40 1.379(5)
C40 C42 1.390(5)
C40 C41 1.517(4)
C42 C43 1.400(4)
C43 C44 1.501(4)
